data_7100542
loop_
_publ_author_name
'Louis Cuccia'
'Todd C. Sutherland'
'Liyan Xing'
'Ulrich Ziener'

_publ_section_title
;
Hydrogen Bond Directed Synthesis of Pyridazine and
Naphthyridine Containing Macrocycles
;
_journal_name_full 'Chemical Communications'
_journal_paper_doi 10.1039/b510118b
_journal_year 2005
_chemical_formula_moiety 'C27 H18 N12,1.50(C2 H6 O S),(C H4 O)'
_chemical_formula_sum 'C31 H31 N12 O2.5 S1.5'
_chemical_formula_weight 659.77
_space_group_IT_number 60
_space_group_name_Hall '-P 2n 2ab'
_space_group_name_H-M_alt 'P b c n'
_symmetry_cell_setting orthorhombic
_symmetry_space_group_name_Hall '-P 2n 2ab'
_symmetry_space_group_name_H-M 'P b c n'
_cell_angle_alpha 90.00
_cell_angle_beta 90.00
_cell_angle_gamma 90.00
_cell_formula_units_Z 8
_cell_length_a 31.1325(6)
_cell_length_b 8.5333(2)
_cell_length_c 22.9610(4)
_cell_measurement_temperature 100(2)
_cell_volume 6099.9(2)
_diffrn_ambient_temperature 100(2)
_exptl_crystal_density_diffrn 1.437
_cod_depositor_comments
;
The following automatic conversions were performed:
'_symmetry_cell_setting' value 'Orthorhombic' changed to 'orthorhombic'
according to '/home/saulius/struct/CIF-dictionaries/cif_core.dic'
dictionary named 'cif_core.dic' version 2.4.1 from
2010-06-29.

'_geom_bond_publ_flag' value 'Y' changed to 'y' according to
'/home/saulius/struct/CIF-dictionaries/cif_core.dic' dictionary named
'cif_core.dic' version 2.4.1 from 2010-06-29 (52 times).

Automatic conversion script
Id: cif_fix_enum 1527 2010-12-29 10:47:43Z saulius 
;
_cod_original_formula_sum 'C31 H31 N12 O2.50 S1.50'
_cod_database_code 7100542

loop_
_symmetry_equiv_pos_as_xyz
'x, y, z'
'-x+1/2, -y+1/2, z+1/2'
'-x, y, -z+1/2'
'x+1/2, -y+1/2, -z'
'-x, -y, -z'
'x-1/2, y-1/2, -z-1/2'
'x, -y, z-1/2'
'-x-1/2, y-1/2, z'

loop_
_atom_site_label
_atom_site_type_symbol
_atom_site_fract_x
_atom_site_fract_y
_atom_site_fract_z
_atom_site_U_iso_or_equiv
_atom_site_adp_type
_atom_site_occupancy
_atom_site_symmetry_multiplicity
_atom_site_calc_flag
_atom_site_refinement_flags
_atom_site_disorder_assembly
_atom_site_disorder_group
C1 C 0.38410(11) 0.0603(4) 0.54081(13) 0.0253(9) Uani 1 1 d . . .
H1 H 0.3793 0.1254 0.5079 0.030 Uiso 1 1 calc R . .
N2 N 0.35104(8) -0.0204(3) 0.56395(10) 0.0244(7) Uani 1 1 d . . .
H2 H 0.3570 -0.0902 0.5910 0.037 Uiso 1 1 calc R . .
C3 C 0.30784(11) -0.0013(4) 0.54820(14) 0.0231(9) Uani 1 1 d . . .
C4 C 0.27661(11) -0.0860(4) 0.58021(13) 0.0258(9) Uani 1 1 d . . .
H4 H 0.2847 -0.1526 0.6115 0.031 Uiso 1 1 calc R . .
C5 C 0.23485(11) -0.0694(4) 0.56496(13) 0.0277(9) Uani 1 1 d . . .
H5 H 0.2131 -0.1249 0.5854 0.033 Uiso 1 1 calc R . .
C6 C 0.22374(11) 0.0312(4) 0.51827(13) 0.0226(8) Uani 1 1 d . . .
C7 C 0.18139(10) 0.0539(4) 0.49801(14) 0.0296(9) Uani 1 1 d . . .
H7 H 0.1583 -0.0035 0.5145 0.036 Uiso 1 1 calc R . .
C8 C 0.17403(10) 0.1593(4) 0.45444(14) 0.0281(9) Uani 1 1 d . . .
H8 H 0.1457 0.1773 0.4405 0.034 Uiso 1 1 calc R . .
C9 C 0.20948(11) 0.2415(4) 0.43042(13) 0.0226(9) Uani 1 1 d . . .
N10 N 0.24978(8) 0.2183(3) 0.44664(10) 0.0225(7) Uani 1 1 d . . .
C11 C 0.25720(11) 0.1131(4) 0.49010(13) 0.0202(8) Uani 1 1 d . . .
N12 N 0.29939(9) 0.0965(3) 0.50522(10) 0.0234(7) Uani 1 1 d . . .
N13 N 0.19923(8) 0.3542(3) 0.38766(11) 0.0251(7) Uani 1 1 d . . .
C14 C 0.23122(11) 0.4185(4) 0.36134(13) 0.0239(9) Uani 1 1 d . . .
H14 H 0.2597 0.3898 0.3719 0.029 Uiso 1 1 calc R . .
N15 N 0.22502(8) 0.5265(3) 0.31882(10) 0.0236(7) Uani 1 1 d . . .
H15 H 0.1984 0.5546 0.3110 0.035 Uiso 1 1 calc R . .
C16 C 0.25772(12) 0.5957(4) 0.28693(13) 0.0219(8) Uani 1 1 d . . .
C17 C 0.24493(11) 0.6987(4) 0.24112(12) 0.0265(9) Uani 1 1 d . . .
H17 H 0.2155 0.7185 0.2334 0.032 Uiso 1 1 calc R . .
C18 C 0.27616(11) 0.7667(4) 0.20924(13) 0.0258(9) Uani 1 1 d . . .
H18 H 0.2688 0.8349 0.1781 0.031 Uiso 1 1 calc R . .
C19 C 0.31946(11) 0.7371(4) 0.22190(13) 0.0231(8) Uani 1 1 d . . .
C20 C 0.35431(12) 0.7990(4) 0.19077(13) 0.0320(9) Uani 1 1 d . . .
H20 H 0.3491 0.8668 0.1587 0.038 Uiso 1 1 calc R . .
C21 C 0.39514(11) 0.7634(4) 0.20577(13) 0.0361(10) Uani 1 1 d . . .
H21 H 0.4189 0.8030 0.1844 0.043 Uiso 1 1 calc R . .
C22 C 0.40088(12) 0.6643(4) 0.25476(14) 0.0359(10) Uani 1 1 d . . .
N23 N 0.36967(9) 0.6008(3) 0.28528(10) 0.0284(8) Uani 1 1 d . . .
C24 C 0.32897(12) 0.6352(4) 0.26940(13) 0.0234(9) Uani 1 1 d . . .
N25 N 0.29773(9) 0.5634(3) 0.30084(10) 0.0226(7) Uani 1 1 d . . .
N26 N 0.44279(9) 0.6297(4) 0.27052(12) 0.0644(11) Uani 1 1 d . . .
H26 H 0.4634 0.6566 0.2463 0.097 Uiso 1 1 calc R . .
C27 C 0.45415(11) 0.5575(4) 0.32066(15) 0.0378(10) Uani 1 1 d . . .
H27 H 0.4325 0.5235 0.3469 0.045 Uiso 1 1 calc R . .
N28 N 0.49384(9) 0.5342(4) 0.33338(12) 0.0501(9) Uani 1 1 d . . .
C29 C 0.50142(11) 0.4542(4) 0.38621(15) 0.0335(9) Uani 1 1 d . . .
C30 C 0.54346(10) 0.4694(4) 0.40934(14) 0.0346(10) Uani 1 1 d . . .
H30 H 0.5643 0.5320 0.3901 0.042 Uiso 1 1 calc R . .
C31 C 0.55336(10) 0.3924(4) 0.45962(15) 0.0353(10) Uani 1 1 d . . .
H31 H 0.5814 0.4001 0.4758 0.042 Uiso 1 1 calc R . .
C32 C 0.52173(11) 0.3018(4) 0.48717(14) 0.0276(9) Uani 1 1 d . . .
C33 C 0.52785(11) 0.2211(4) 0.54007(15) 0.0387(10) Uani 1 1 d . . .
H33 H 0.5550 0.2246 0.5590 0.046 Uiso 1 1 calc R . .
C34 C 0.49490(11) 0.1380(4) 0.56406(14) 0.0388(10) Uani 1 1 d . . .
H34 H 0.4989 0.0822 0.5994 0.047 Uiso 1 1 calc R . .
C35 C 0.45486(11) 0.1361(4) 0.53568(15) 0.0265(9) Uani 1 1 d . . .
N36 N 0.44766(8) 0.2115(3) 0.48577(11) 0.0266(7) Uani 1 1 d . . .
C37 C 0.48071(11) 0.2934(4) 0.46191(14) 0.0256(8) Uani 1 1 d . . .
N38 N 0.47104(8) 0.3691(3) 0.41080(11) 0.0322(8) Uani 1 1 d . . .
N39 N 0.42211(9) 0.0503(3) 0.56279(10) 0.0277(7) Uani 1 1 d . . .
C41 C 0.64472(11) 0.3618(4) 0.33921(13) 0.0464(11) Uani 1 1 d . . .
H41A H 0.6445 0.3878 0.3808 0.070 Uiso 1 1 calc R . .
H41B H 0.6203 0.4126 0.3200 0.070 Uiso 1 1 calc R . .
H41C H 0.6716 0.3988 0.3217 0.070 Uiso 1 1 calc R . .
O41 O 0.64152(7) 0.1979(3) 0.33230(8) 0.0347(6) Uani 1 1 d . . .
H41 H 0.6385 0.1763 0.2968 0.052 Uiso 1 1 calc R . .
S50 S 0.61095(3) 0.19301(10) 0.17181(3) 0.0272(2) Uani 1 1 d D . .
O51 O 0.64359(6) 0.1384(2) 0.21718(8) 0.0302(6) Uani 1 1 d D . .
C52 C 0.64098(9) 0.2889(4) 0.11634(12) 0.0307(9) Uani 1 1 d D . .
H52A H 0.6544 0.3833 0.1324 0.046 Uiso 1 1 calc R . .
H52B H 0.6218 0.3182 0.0843 0.046 Uiso 1 1 calc R . .
H52C H 0.6633 0.2180 0.1017 0.046 Uiso 1 1 calc R . .
C53 C 0.59683(9) 0.0197(3) 0.13265(12) 0.0347(9) Uani 1 1 d D . .
H53A H 0.6230 -0.0351 0.1205 0.052 Uiso 1 1 calc R . .
H53B H 0.5800 0.0481 0.0982 0.052 Uiso 1 1 calc R . .
H53C H 0.5797 -0.0491 0.1578 0.052 Uiso 1 1 calc R . .
S60 S 0.51331(6) 0.0344(3) 0.23756(10) 0.0490(6) Uani 0.50 1 d PD A -1
O61 O 0.4971(4) -0.1127(5) 0.2675(3) 0.050(2) Uani 0.50 1 d PD A -1
C62 C 0.4670(8) 0.131(3) 0.2077(12) 0.065(9) Uani 0.50 1 d PD A -1
H62A H 0.4577 0.0765 0.1724 0.097 Uiso 0.50 1 calc PR A -1
H62B H 0.4744 0.2399 0.1980 0.097 Uiso 0.50 1 calc PR A -1
H62C H 0.4437 0.1306 0.2364 0.097 Uiso 0.50 1 calc PR A -1
C63 C 0.5243(8) 0.169(3) 0.2964(11) 0.051(6) Uani 0.50 1 d PD A -1
H63A H 0.4985 0.1815 0.3204 0.077 Uiso 0.50 1 calc PR A -1
H63B H 0.5326 0.2713 0.2803 0.077 Uiso 0.50 1 calc PR A -1
H63C H 0.5478 0.1282 0.3204 0.077 Uiso 0.50 1 calc PR A -1

loop_
_atom_site_aniso_label
_atom_site_aniso_U_11
_atom_site_aniso_U_22
_atom_site_aniso_U_33
_atom_site_aniso_U_23
_atom_site_aniso_U_13
_atom_site_aniso_U_12
C1 0.035(3) 0.030(2) 0.010(2) -0.0005(17) 0.005(2) -0.001(2)
N2 0.0305(19) 0.0274(19) 0.0153(16) 0.0060(13) -0.0017(15) 0.0016(15)
C3 0.031(3) 0.022(2) 0.016(2) -0.0091(18) 0.0039(19) 0.0032(19)
C4 0.037(3) 0.028(2) 0.013(2) -0.0011(16) 0.0005(19) -0.0010(19)
C5 0.040(3) 0.027(2) 0.017(2) -0.0030(18) 0.0068(19) -0.0062(19)
C6 0.029(2) 0.024(2) 0.015(2) -0.0045(18) 0.0037(18) -0.0007(19)
C7 0.030(3) 0.032(3) 0.027(2) -0.0031(19) 0.0040(19) -0.0042(19)
C8 0.024(2) 0.035(3) 0.026(2) -0.0033(19) -0.0010(18) 0.0008(19)
C9 0.033(2) 0.021(2) 0.013(2) -0.0059(17) 0.002(2) 0.0015(19)
N10 0.0273(18) 0.0252(19) 0.0151(16) 0.0019(14) -0.0003(14) 0.0050(14)
C11 0.028(2) 0.020(2) 0.013(2) -0.0053(17) -0.0004(19) 0.0012(18)
N12 0.031(2) 0.0262(19) 0.0130(17) 0.0017(13) -0.0029(14) 0.0046(14)
N13 0.0298(19) 0.028(2) 0.0173(17) -0.0001(15) 0.0011(15) -0.0023(15)
C14 0.030(3) 0.026(2) 0.016(2) -0.0055(18) -0.0068(18) 0.0080(19)
N15 0.0237(18) 0.0282(19) 0.0188(17) 0.0003(15) -0.0030(14) 0.0069(14)
C16 0.033(3) 0.020(2) 0.012(2) -0.0048(17) 0.0041(19) -0.0008(19)
C17 0.032(2) 0.027(2) 0.020(2) -0.0013(19) -0.0058(19) 0.0088(19)
C18 0.036(3) 0.026(2) 0.014(2) -0.0001(17) -0.0016(19) 0.0034(19)
C19 0.030(2) 0.024(2) 0.016(2) 0.0002(17) 0.0000(19) -0.0031(18)
C20 0.045(3) 0.031(2) 0.019(2) 0.0023(17) -0.006(2) -0.007(2)
C21 0.037(3) 0.052(3) 0.019(2) 0.0106(19) 0.0011(19) -0.011(2)
C22 0.028(3) 0.057(3) 0.022(2) 0.005(2) -0.007(2) -0.006(2)
N23 0.024(2) 0.044(2) 0.0170(18) 0.0038(14) -0.0010(15) -0.0026(15)
C24 0.032(3) 0.026(2) 0.012(2) -0.0068(17) 0.0036(19) -0.004(2)
N25 0.0226(18) 0.030(2) 0.0148(17) -0.0017(13) 0.0006(15) 0.0036(15)
N26 0.029(2) 0.132(3) 0.032(2) 0.047(2) -0.0019(17) -0.014(2)
C27 0.037(3) 0.054(3) 0.022(2) 0.009(2) 0.003(2) -0.010(2)
N28 0.027(2) 0.097(3) 0.0267(19) 0.0283(19) -0.0055(16) -0.0043(18)
C29 0.026(3) 0.050(3) 0.025(2) 0.000(2) 0.001(2) 0.002(2)
C30 0.022(2) 0.050(3) 0.032(2) 0.005(2) 0.0043(19) 0.0014(19)
C31 0.025(2) 0.040(3) 0.040(3) 0.001(2) -0.008(2) 0.003(2)
C32 0.025(2) 0.032(2) 0.026(2) 0.0026(19) -0.0044(19) 0.000(2)
C33 0.032(3) 0.042(3) 0.042(3) 0.008(2) -0.014(2) 0.001(2)
C34 0.035(3) 0.047(3) 0.035(2) 0.0130(19) -0.014(2) -0.002(2)
C35 0.030(3) 0.025(2) 0.024(2) -0.0041(18) 0.000(2) 0.0029(19)
N36 0.0312(19) 0.0323(19) 0.0163(17) -0.0005(15) 0.0001(15) -0.0021(15)
C37 0.026(2) 0.029(2) 0.022(2) -0.0046(19) 0.0023(19) 0.002(2)
N38 0.030(2) 0.049(2) 0.0181(18) 0.0087(16) 0.0011(15) -0.0045(16)
N39 0.0289(19) 0.035(2) 0.0189(17) -0.0005(14) -0.0040(16) -0.0016(16)
C41 0.068(3) 0.040(3) 0.030(2) -0.004(2) 0.008(2) 0.013(2)
O41 0.0554(16) 0.0339(17) 0.0148(13) 0.0005(12) -0.0059(13) 0.0019(13)
S50 0.0272(5) 0.0364(6) 0.0181(5) -0.0007(4) -0.0002(5) 0.0023(5)
O51 0.0292(14) 0.0449(16) 0.0163(13) -0.0027(11) -0.0079(11) 0.0110(11)
C52 0.033(2) 0.039(2) 0.021(2) 0.0031(17) 0.0013(17) -0.0067(18)
C53 0.040(2) 0.033(2) 0.031(2) -0.0009(18) -0.0082(17) -0.0016(18)
S60 0.0450(19) 0.0515(15) 0.0504(18) -0.0032(13) 0.0162(12) -0.0021(11)
O61 0.056(4) 0.023(3) 0.070(7) -0.002(3) 0.009(6) 0.017(4)
C62 0.078(13) 0.069(17) 0.048(9) 0.037(10) 0.019(8) 0.027(13)
C63 0.079(12) 0.040(9) 0.035(10) 0.003(8) 0.005(8) -0.008(9)

loop_
_geom_bond_atom_site_label_1
_geom_bond_atom_site_label_2
_geom_bond_site_symmetry_1
_geom_bond_site_symmetry_2
_geom_bond_distance
_geom_bond_publ_flag
C1 N39 . . 1.289(3) y
C1 N2 . . 1.347(3) y
C1 H1 . . 0.95 ?
N2 C3 . . 1.402(3) y
N2 H2 . . 0.88 ?
C3 N12 . . 1.319(3) y
C3 C4 . . 1.417(4) y
C4 C5 . . 1.354(4) y
C4 H4 . . 0.95 ?
C5 C6 . . 1.416(4) y
C5 H5 . . 0.95 ?
C6 C7 . . 1.411(4) y
C6 C11 . . 1.412(4) y
C7 C8 . . 1.364(4) y
C7 H7 . . 0.95 ?
C8 C9 . . 1.419(4) y
C8 H8 . . 0.95 ?
C9 N10 . . 1.324(3) y
C9 N13 . . 1.411(3) y
N10 C11 . . 1.362(3) y
C11 N12 . . 1.366(3) y
N13 C14 . . 1.288(3) y
C14 N15 . . 1.357(3) y
C14 H14 . . 0.95 ?
N15 C16 . . 1.386(3) y
N15 H15 . . 0.88 ?
C16 N25 . . 1.315(3) y
C16 C17 . . 1.427(4) y
C17 C18 . . 1.349(4) y
C17 H17 . . 0.95 ?
C18 C19 . . 1.402(4) y
C18 H18 . . 0.95 ?
C19 C20 . . 1.402(4) y
C19 C24 . . 1.426(4) y
C20 C21 . . 1.352(4) y
C20 H20 . . 0.95 ?
C21 C22 . . 1.418(4) y
C21 H21 . . 0.95 ?
C22 N23 . . 1.315(4) y
C22 N26 . . 1.386(4) y
N23 C24 . . 1.351(3) y
C24 N25 . . 1.357(3) y
N26 C27 . . 1.353(4) y
N26 H26 . . 0.88 ?
C27 N28 . . 1.285(3) y
C27 H27 . . 0.95 ?
N28 C29 . . 1.412(4) y
C29 N38 . . 1.319(4) y
C29 C30 . . 1.418(4) y
C30 C31 . . 1.363(4) y
C30 H30 . . 0.95 ?
C31 C32 . . 1.403(4) y
C31 H31 . . 0.95 ?
C32 C37 . . 1.404(4) y
C32 C33 . . 1.409(4) y
C33 C34 . . 1.363(4) y
C33 H33 . . 0.95 ?
C34 C35 . . 1.407(4) y
C34 H34 . . 0.95 ?
C35 N36 . . 1.333(4) y
C35 N39 . . 1.401(4) y
N36 C37 . . 1.359(3) y
C37 N38 . . 1.373(4) y
C41 O41 . . 1.411(3) y
C41 H41a . . 0.98 ?
C41 H41b . . 0.98 ?
C41 H41c . . 0.98 ?
O41 H41 . . 0.84 ?
S50 O51 . . 1.5282(18) y
S50 C52 . . 1.779(3) y
S50 C53 . . 1.786(3) y
C52 H52a . . 0.98 ?
C52 H52b . . 0.98 ?
C52 H52c . . 0.98 ?
C53 H53a . . 0.98 ?
C53 H53b . . 0.98 ?
C53 H53c . . 0.98 ?
S60 O61 . . 1.518(5) y
S60 C62 . . 1.798(16) y
S60 C63 . . 1.808(16) y
C62 H62a . . 0.98 ?
C62 H62b . . 0.98 ?
C62 H62c . . 0.98 ?
C63 H63a . . 0.98 ?
C63 H63b . . 0.98 ?
C63 H63c . . 0.98 ?
